data_1575987
loop_
_publ_author_name
'Wang, Mengzhu'
'Li, Xiaolong'
'Zou, Siwen'
'Cui, Haixia'
'Deng, Yongjing'
'Li, Jiangang'
'Jiang, Yi'
'Wang, Longlu'
'Liu, Shujuan'
'Zhao, Qiang'
'Ma, Yun'

_publ_section_title
;
 Near-unity and narrow green emission from a manganese(ii) bromide for
 efficient WLEDs and 3D X-ray imaging.
;
_journal_issue 45
_journal_name_full 'Chemical science'
_journal_page_first 21423
_journal_page_last 21432
_journal_paper_doi 10.1039/d5sc04721h
_journal_volume 16
_journal_year 2025
_chemical_formula_moiety 'Cl4 Mn, 2(C18 H15 S)'
_chemical_formula_sum 'C36 H30 Cl4 Mn S2'
_chemical_formula_weight 723.46
_space_group_crystal_system monoclinic
_space_group_IT_number 14
_space_group_name_Hall '-P 2yn'
_space_group_name_H-M_alt 'P 1 21/n 1'
_atom_sites_solution_hydrogens geom
_atom_sites_solution_primary dual
_audit_creation_date 2024-03-07
_audit_creation_method
;
Olex2 1.5
(compiled 2024.02.16 svn.r378c4104 for OlexSys, GUI svn.r6928)
;
_audit_update_record
;
2025-04-20 deposited with the CCDC.	2025-10-13 downloaded from the CCDC.
;
_cell_angle_alpha 90
_cell_angle_beta 99.5550(10)
_cell_angle_gamma 90
_cell_formula_units_Z 4
_cell_length_a 9.2900(3)
_cell_length_b 17.7124(5)
_cell_length_c 21.3537(5)
_cell_measurement_reflns_used 9981
_cell_measurement_temperature 223.00
_cell_measurement_theta_max 27.375
_cell_measurement_theta_min 2.272
_cell_volume 3464.97(17)
_computing_cell_refinement 'SAINT V8.40B (?, 2016)'
_computing_data_reduction 'SAINT V8.40B (?, 2016)'
_computing_molecular_graphics 'Olex2 1.5 (Dolomanov et al., 2009)'
_computing_publication_material 'Olex2 1.5 (Dolomanov et al., 2009)'
_computing_structure_refinement 'SHELXL 2018/3 (Sheldrick, 2015)'
_computing_structure_solution 'SHELXT 2018/2 (Sheldrick, 2018)'
_diffrn_ambient_temperature 223.00
_diffrn_measured_fraction_theta_full 1.000
_diffrn_measured_fraction_theta_max 0.998
_diffrn_measurement_device_type 'Bruker D8 VENTURE'
_diffrn_measurement_method '\f and \w scans'
_diffrn_radiation_type MoK\a
_diffrn_radiation_wavelength 0.71073
_diffrn_reflns_av_R_equivalents 0.0681
_diffrn_reflns_av_unetI/netI 0.0313
_diffrn_reflns_Laue_measured_fraction_full 1.000
_diffrn_reflns_Laue_measured_fraction_max 0.998
_diffrn_reflns_limit_h_max 12
_diffrn_reflns_limit_h_min -12
_diffrn_reflns_limit_k_max 23
_diffrn_reflns_limit_k_min -22
_diffrn_reflns_limit_l_max 27
_diffrn_reflns_limit_l_min -27
_diffrn_reflns_number 72242
_diffrn_reflns_point_group_measured_fraction_full 1.000
_diffrn_reflns_point_group_measured_fraction_max 0.998
_diffrn_reflns_theta_full 25.242
_diffrn_reflns_theta_max 27.489
_diffrn_reflns_theta_min 1.934
_diffrn_source_current 1.4
_diffrn_source_power 0.07
_diffrn_source_voltage 50.0
_diffrn_standards_number 0
_exptl_absorpt_coefficient_mu 0.834
_exptl_absorpt_correction_T_max 0.7456
_exptl_absorpt_correction_T_min 0.6928
_exptl_absorpt_correction_type multi-scan
_exptl_absorpt_process_details
;
SADABS-2016/2 (Bruker,2016/2) was used for absorption correction.
wR2(int) was 0.0950 before and 0.0711 after correction.
The Ratio of minimum to maximum transmission is 0.9292.
The \l/2 correction factor is Not present.
;
_exptl_crystal_density_diffrn 1.387
_exptl_crystal_description block
_exptl_crystal_F_000 1484
_exptl_crystal_size_max 0.13
_exptl_crystal_size_mid 0.11
_exptl_crystal_size_min 0.1
_refine_diff_density_max 0.313
_refine_diff_density_min -0.270
_refine_diff_density_rms 0.048
_refine_ls_extinction_method none
_refine_ls_goodness_of_fit_ref 1.064
_refine_ls_hydrogen_treatment constr
_refine_ls_matrix_type full
_refine_ls_number_parameters 388
_refine_ls_number_reflns 7917
_refine_ls_number_restraints 0
_refine_ls_restrained_S_all 1.064
_refine_ls_R_factor_all 0.0421
_refine_ls_R_factor_gt 0.0318
_refine_ls_shift/su_max 0.002
_refine_ls_shift/su_mean 0.000
_refine_ls_structure_factor_coef Fsqd
_refine_ls_weighting_details 'w=1/[\s^2^(Fo^2^)+(0.0273P)^2^+1.4627P] where P=(Fo^2^+2Fc^2^)/3'
_refine_ls_weighting_scheme calc
_refine_ls_wR_factor_gt 0.0726
_refine_ls_wR_factor_ref 0.0806
_reflns_Friedel_coverage 0.000
_reflns_number_gt 6525
_reflns_number_total 7917
_reflns_threshold_expression 'I > 2\s(I)'
_cod_data_source_file d5sc04721h3.cif
_cod_data_source_block S-Cl
_cod_depositor_comments 'Adding full bibliography for 1575986--1575987.cif.'
_cod_database_code 1575987
_shelx_shelxl_version_number 2018/3
_shelx_space_group_comment
;
The symmetry employed for this shelxl refinement is uniquely defined
by the following loop, which should always be used as a source of
symmetry information in preference to the above space-group names.
They are only intended as comments.
;
_shelx_estimated_absorpt_t_max 0.921
_shelx_estimated_absorpt_t_min 0.899
_olex2_refinement_description
;
1. Fixed Uiso
 At 1.2 times of:
  All C(H) groups
2.a Aromatic/amide H refined with riding coordinates:
 C2(H2), C3(H3), C4(H4), C5(H5), C6(H6), C8(H8), C9(H9), C10(H10), C11(H11),
 C12(H12), C14(H14), C15(H15), C16(H16), C17(H17), C18(H18), C20(H20), C21(H21),
  C22(H22), C23(H23), C24(H24), C26(H26), C27(H27), C28(H28), C29(H29),
 C30(H30), C32(H32), C33(H33), C34(H34), C35(H35), C36(H36)
;
_olex2_submission_special_instructions 'No special instructions were received'

loop_
_space_group_symop_operation_xyz
'x, y, z'
'-x+1/2, y+1/2, -z+1/2'
'-x, -y, -z'
'x-1/2, -y-1/2, z-1/2'

loop_
_atom_site_label
_atom_site_type_symbol
_atom_site_fract_x
_atom_site_fract_y
_atom_site_fract_z
_atom_site_U_iso_or_equiv
_atom_site_adp_type
_atom_site_occupancy
_atom_site_site_symmetry_order
_atom_site_calc_flag
_atom_site_refinement_flags_posn
_atom_site_refinement_flags_adp
_atom_site_refinement_flags_occupancy
_atom_site_disorder_assembly
_atom_site_disorder_group
Mn1 Mn 0.54102(3) 0.80765(2) 0.33487(2) 0.03034(7) Uani 1 1 d . . . . .
Cl1 Cl 0.77775(5) 0.80650(3) 0.39709(2) 0.04337(12) Uani 1 1 d . . . . .
Cl2 Cl 0.54104(7) 0.84368(3) 0.22831(2) 0.04886(13) Uani 1 1 d . . . . .
Cl3 Cl 0.43185(6) 0.68691(3) 0.33395(2) 0.04582(12) Uani 1 1 d . . . . .
Cl4 Cl 0.40818(6) 0.89308(3) 0.38695(3) 0.05271(14) Uani 1 1 d . . . . .
S1 S 0.25283(5) 1.01167(2) 0.68767(2) 0.03332(10) Uani 1 1 d . . . . .
C1 C 0.1003(2) 1.03081(10) 0.72656(8) 0.0350(4) Uani 1 1 d . . . . .
C2 C 0.0232(2) 1.09586(13) 0.70749(11) 0.0508(5) Uani 1 1 d . . . . .
H2 H 0.052612 1.127400 0.676536 0.061 Uiso 1 1 calc R U . . .
C3 C -0.0977(3) 1.11398(14) 0.73449(12) 0.0573(6) Uani 1 1 d . . . . .
H3 H -0.151826 1.157709 0.721513 0.069 Uiso 1 1 calc R U . . .
C4 C -0.1384(3) 1.06811(13) 0.78019(11) 0.0542(6) Uani 1 1 d . . . . .
H4 H -0.220317 1.080587 0.798685 0.065 Uiso 1 1 calc R U . . .
C5 C -0.0609(3) 1.00477(13) 0.79883(13) 0.0698(8) Uani 1 1 d . . . . .
H5 H -0.089822 0.973808 0.830283 0.084 Uiso 1 1 calc R U . . .
C6 C 0.0601(3) 0.98494(12) 0.77226(11) 0.0576(6) Uani 1 1 d . . . . .
H6 H 0.113359 0.940972 0.785338 0.069 Uiso 1 1 calc R U . . .
C7 C 0.3455(2) 0.93417(10) 0.73049(9) 0.0367(4) Uani 1 1 d . . . . .
C8 C 0.4711(2) 0.95226(13) 0.77152(11) 0.0533(6) Uani 1 1 d . . . . .
H8 H 0.503298 1.002558 0.776395 0.064 Uiso 1 1 calc R U . . .
C9 C 0.5491(3) 0.89455(14) 0.80552(13) 0.0673(7) Uani 1 1 d . . . . .
H9 H 0.635419 0.905708 0.833667 0.081 Uiso 1 1 calc R U . . .
C10 C 0.5014(3) 0.82150(13) 0.79844(12) 0.0594(6) Uani 1 1 d . . . . .
H10 H 0.555055 0.782802 0.821733 0.071 Uiso 1 1 calc R U . . .
C11 C 0.3757(3) 0.80444(13) 0.75760(12) 0.0593(6) Uani 1 1 d . . . . .
H11 H 0.343227 0.754157 0.753289 0.071 Uiso 1 1 calc R U . . .
C12 C 0.2967(3) 0.86061(12) 0.72277(11) 0.0528(6) Uani 1 1 d . . . . .
H12 H 0.211175 0.849030 0.694277 0.063 Uiso 1 1 calc R U . . .
C13 C 0.1755(2) 0.97103(10) 0.61347(8) 0.0329(4) Uani 1 1 d . . . . .
C14 C 0.2561(2) 0.98141(11) 0.56548(9) 0.0410(4) Uani 1 1 d . . . . .
H14 H 0.341622 1.010750 0.571938 0.049 Uiso 1 1 calc R U . . .
C15 C 0.2073(3) 0.94727(13) 0.50736(10) 0.0510(5) Uani 1 1 d . . . . .
H15 H 0.260978 0.952754 0.474001 0.061 Uiso 1 1 calc R U . . .
C16 C 0.0805(3) 0.90535(12) 0.49827(10) 0.0506(5) Uani 1 1 d . . . . .
H16 H 0.048880 0.881888 0.458900 0.061 Uiso 1 1 calc R U . . .
C17 C 0.0003(2) 0.89767(12) 0.54626(10) 0.0497(5) Uani 1 1 d . . . . .
H17 H -0.087035 0.869808 0.539239 0.060 Uiso 1 1 calc R U . . .
C18 C 0.0463(2) 0.93039(11) 0.60473(9) 0.0427(4) Uani 1 1 d . . . . .
H18 H -0.008430 0.925271 0.637764 0.051 Uiso 1 1 calc R U . . .
S2 S 0.54120(5) 0.72531(2) 0.49588(2) 0.03021(10) Uani 1 1 d . . . . .
C19 C 0.62882(19) 0.77879(10) 0.56232(8) 0.0315(4) Uani 1 1 d . . . . .
C20 C 0.5888(2) 0.85407(11) 0.56054(10) 0.0433(5) Uani 1 1 d . . . . .
H20 H 0.528550 0.874289 0.524757 0.052 Uiso 1 1 calc R U . . .
C21 C 0.6394(2) 0.89897(12) 0.61253(11) 0.0519(5) Uani 1 1 d . . . . .
H21 H 0.612565 0.950138 0.612562 0.062 Uiso 1 1 calc R U . . .
C22 C 0.7292(2) 0.86870(13) 0.66427(10) 0.0497(5) Uani 1 1 d . . . . .
H22 H 0.761292 0.899120 0.699918 0.060 Uiso 1 1 calc R U . . .
C23 C 0.7722(2) 0.79442(13) 0.66429(10) 0.0501(5) Uani 1 1 d . . . . .
H23 H 0.836203 0.774923 0.699285 0.060 Uiso 1 1 calc R U . . .
C24 C 0.7218(2) 0.74826(11) 0.61309(9) 0.0406(4) Uani 1 1 d . . . . .
H24 H 0.750200 0.697331 0.612898 0.049 Uiso 1 1 calc R U . . .
C25 C 0.6310(2) 0.63575(10) 0.50011(9) 0.0353(4) Uani 1 1 d . . . . .
C26 C 0.6107(3) 0.58023(12) 0.54347(10) 0.0523(5) Uani 1 1 d . . . . .
H26 H 0.548299 0.588226 0.573258 0.063 Uiso 1 1 calc R U . . .
C27 C 0.6850(3) 0.51250(13) 0.54179(12) 0.0633(7) Uani 1 1 d . . . . .
H27 H 0.673112 0.474152 0.570929 0.076 Uiso 1 1 calc R U . . .
C28 C 0.7755(3) 0.50083(13) 0.49814(12) 0.0619(7) Uani 1 1 d . . . . .
H28 H 0.826109 0.454901 0.497885 0.074 Uiso 1 1 calc R U . . .
C29 C 0.7926(3) 0.55612(13) 0.45469(12) 0.0588(6) Uani 1 1 d . . . . .
H29 H 0.854011 0.547575 0.424563 0.071 Uiso 1 1 calc R U . . .
C30 C 0.7198(2) 0.62434(11) 0.45516(10) 0.0451(5) Uani 1 1 d . . . . .
H30 H 0.730588 0.662152 0.425403 0.054 Uiso 1 1 calc R U . . .
C31 C 0.3662(2) 0.70900(10) 0.51771(9) 0.0346(4) Uani 1 1 d . . . . .
C32 C 0.2490(2) 0.71217(10) 0.46870(10) 0.0394(4) Uani 1 1 d . . . . .
H32 H 0.263409 0.719813 0.426617 0.047 Uiso 1 1 calc R U . . .
C33 C 0.1095(2) 0.70381(12) 0.48298(13) 0.0527(5) Uani 1 1 d . . . . .
H33 H 0.028184 0.705450 0.450275 0.063 Uiso 1 1 calc R U . . .
C34 C 0.0897(3) 0.69322(13) 0.54441(14) 0.0615(7) Uani 1 1 d . . . . .
H34 H -0.005213 0.687618 0.553591 0.074 Uiso 1 1 calc R U . . .
C35 C 0.2072(3) 0.69066(15) 0.59288(13) 0.0680(7) Uani 1 1 d . . . . .
H35 H 0.192058 0.683105 0.634877 0.082 Uiso 1 1 calc R U . . .
C36 C 0.3476(3) 0.69916(14) 0.58020(10) 0.0546(6) Uani 1 1 d . . . . .
H36 H 0.428364 0.698268 0.613184 0.065 Uiso 1 1 calc R U . . .

loop_
_atom_site_aniso_label
_atom_site_aniso_U_11
_atom_site_aniso_U_22
_atom_site_aniso_U_33
_atom_site_aniso_U_23
_atom_site_aniso_U_13
_atom_site_aniso_U_12
Mn1 0.03224(15) 0.03113(14) 0.02771(14) -0.00524(10) 0.00512(10) -0.00090(10)
Cl1 0.0327(2) 0.0455(3) 0.0493(3) 0.0031(2) -0.0010(2) -0.00478(19)
Cl2 0.0700(4) 0.0477(3) 0.0310(2) -0.0038(2) 0.0144(2) -0.0087(2)
Cl3 0.0555(3) 0.0403(2) 0.0396(2) -0.0063(2) 0.0021(2) -0.0154(2)
Cl4 0.0529(3) 0.0545(3) 0.0521(3) -0.0175(2) 0.0128(2) 0.0139(2)
S1 0.0339(2) 0.0326(2) 0.0321(2) -0.00100(17) 0.00153(17) -0.00419(17)
C1 0.0377(10) 0.0352(9) 0.0320(9) -0.0050(7) 0.0056(7) -0.0053(7)
C2 0.0480(12) 0.0555(13) 0.0506(12) 0.0147(10) 0.0131(10) 0.0050(10)
C3 0.0485(13) 0.0620(14) 0.0626(14) 0.0059(11) 0.0124(11) 0.0111(11)
C4 0.0537(14) 0.0541(13) 0.0598(14) -0.0186(11) 0.0245(11) -0.0111(11)
C5 0.105(2) 0.0470(13) 0.0724(17) 0.0021(12) 0.0572(16) -0.0011(13)
C6 0.0848(18) 0.0418(11) 0.0537(13) 0.0065(10) 0.0333(13) 0.0093(11)
C7 0.0372(10) 0.0374(9) 0.0341(9) 0.0023(8) 0.0014(7) 0.0004(8)
C8 0.0482(13) 0.0450(11) 0.0595(13) -0.0002(10) -0.0121(10) -0.0051(10)
C9 0.0569(15) 0.0630(15) 0.0699(16) 0.0072(13) -0.0248(12) 0.0009(12)
C10 0.0637(15) 0.0510(13) 0.0576(14) 0.0101(11) -0.0066(12) 0.0115(11)
C11 0.0716(16) 0.0388(11) 0.0624(15) 0.0063(10) -0.0041(12) 0.0000(11)
C12 0.0546(13) 0.0399(11) 0.0567(13) 0.0020(10) -0.0115(10) -0.0051(10)
C13 0.0342(9) 0.0320(8) 0.0310(9) -0.0029(7) 0.0009(7) 0.0011(7)
C14 0.0347(10) 0.0468(11) 0.0417(10) -0.0025(9) 0.0072(8) 0.0038(8)
C15 0.0563(14) 0.0599(13) 0.0388(11) -0.0065(10) 0.0133(10) 0.0136(11)
C16 0.0601(14) 0.0441(11) 0.0425(11) -0.0143(9) -0.0065(10) 0.0108(10)
C17 0.0478(12) 0.0441(11) 0.0517(12) -0.0080(9) -0.0075(10) -0.0071(9)
C18 0.0392(11) 0.0475(11) 0.0404(10) -0.0020(9) 0.0040(8) -0.0080(9)
S2 0.0293(2) 0.0334(2) 0.0276(2) 0.00104(16) 0.00369(16) 0.00199(17)
C19 0.0299(9) 0.0344(9) 0.0298(8) -0.0008(7) 0.0038(7) 0.0005(7)
C20 0.0437(11) 0.0381(10) 0.0448(11) -0.0007(8) -0.0027(9) 0.0065(8)
C21 0.0533(13) 0.0390(11) 0.0622(14) -0.0115(10) 0.0060(11) 0.0051(9)
C22 0.0457(12) 0.0603(13) 0.0422(11) -0.0169(10) 0.0049(9) -0.0081(10)
C23 0.0501(13) 0.0611(13) 0.0346(10) 0.0021(9) -0.0057(9) -0.0001(10)
C24 0.0421(11) 0.0389(10) 0.0382(10) 0.0027(8) -0.0009(8) 0.0036(8)
C25 0.0365(10) 0.0307(9) 0.0367(9) -0.0030(7) 0.0008(8) 0.0027(7)
C26 0.0721(16) 0.0398(11) 0.0464(12) 0.0056(9) 0.0142(11) 0.0068(10)
C27 0.092(2) 0.0395(11) 0.0576(14) 0.0115(10) 0.0100(13) 0.0099(12)
C28 0.0735(17) 0.0377(11) 0.0712(16) -0.0026(11) 0.0027(13) 0.0159(11)
C29 0.0583(15) 0.0500(13) 0.0717(16) -0.0044(11) 0.0209(12) 0.0148(11)
C30 0.0460(12) 0.0390(10) 0.0516(12) 0.0033(9) 0.0117(9) 0.0054(9)
C31 0.0324(9) 0.0360(9) 0.0366(9) -0.0024(7) 0.0094(7) -0.0008(7)
C32 0.0346(10) 0.0370(9) 0.0465(11) 0.0029(8) 0.0059(8) 0.0029(8)
C33 0.0326(11) 0.0477(12) 0.0768(16) 0.0007(11) 0.0060(10) 0.0027(9)
C34 0.0422(13) 0.0560(14) 0.094(2) -0.0150(13) 0.0330(13) -0.0045(11)
C35 0.0698(18) 0.0821(18) 0.0624(16) -0.0162(13) 0.0416(14) -0.0198(14)
C36 0.0505(13) 0.0759(16) 0.0395(11) -0.0078(11) 0.0143(10) -0.0129(11)

loop_
_atom_type_symbol
_atom_type_description
_atom_type_scat_dispersion_real
_atom_type_scat_dispersion_imag
_atom_type_scat_source
C C 0.0033 0.0016 'International Tables Vol C Tables 4.2.6.8 and 6.1.1.4'
H H 0.0000 0.0000 'International Tables Vol C Tables 4.2.6.8 and 6.1.1.4'
Cl Cl 0.1484 0.1585 'International Tables Vol C Tables 4.2.6.8 and 6.1.1.4'
Mn Mn 0.3368 0.7283 'International Tables Vol C Tables 4.2.6.8 and 6.1.1.4'
S S 0.1246 0.1234 'International Tables Vol C Tables 4.2.6.8 and 6.1.1.4'

loop_
_geom_angle_atom_site_label_1
_geom_angle_atom_site_label_2
_geom_angle_atom_site_label_3
_geom_angle
_geom_angle_site_symmetry_1
_geom_angle_site_symmetry_3
_geom_angle_publ_flag
Cl2 Mn1 Cl1 113.15(2) . . ?
Cl2 Mn1 Cl3 107.74(2) . . ?
Cl3 Mn1 Cl1 110.68(2) . . ?
Cl4 Mn1 Cl1 104.57(2) . . ?
Cl4 Mn1 Cl2 111.49(2) . . ?
Cl4 Mn1 Cl3 109.18(2) . . ?
C7 S1 C1 105.02(9) . . ?
C13 S1 C1 104.84(9) . . ?
C13 S1 C7 103.50(8) . . ?
C2 C1 S1 115.63(15) . . ?
C6 C1 S1 123.31(16) . . ?
C6 C1 C2 121.06(19) . . ?
C1 C2 H2 120.4 . . ?
C1 C2 C3 119.2(2) . . ?
C3 C2 H2 120.4 . . ?
C2 C3 H3 120.0 . . ?
C4 C3 C2 119.9(2) . . ?
C4 C3 H3 120.0 . . ?
C3 C4 H4 119.9 . . ?
C5 C4 C3 120.2(2) . . ?
C5 C4 H4 119.9 . . ?
C4 C5 H5 119.5 . . ?
C4 C5 C6 121.1(2) . . ?
C6 C5 H5 119.5 . . ?
C1 C6 C5 118.5(2) . . ?
C1 C6 H6 120.7 . . ?
C5 C6 H6 120.7 . . ?
C8 C7 S1 115.60(15) . . ?
C8 C7 C12 121.53(19) . . ?
C12 C7 S1 122.86(15) . . ?
C7 C8 H8 120.8 . . ?
C7 C8 C9 118.4(2) . . ?
C9 C8 H8 120.8 . . ?
C8 C9 H9 119.7 . . ?
C10 C9 C8 120.5(2) . . ?
C10 C9 H9 119.7 . . ?
C9 C10 H10 119.8 . . ?
C9 C10 C11 120.4(2) . . ?
C11 C10 H10 119.8 . . ?
C10 C11 H11 119.8 . . ?
C10 C11 C12 120.4(2) . . ?
C12 C11 H11 119.8 . . ?
C7 C12 H12 120.6 . . ?
C11 C12 C7 118.8(2) . . ?
C11 C12 H12 120.6 . . ?
C14 C13 S1 114.80(14) . . ?
C14 C13 C18 122.33(17) . . ?
C18 C13 S1 122.85(15) . . ?
C13 C14 H14 121.0 . . ?
C13 C14 C15 118.02(19) . . ?
C15 C14 H14 121.0 . . ?
C14 C15 H15 119.8 . . ?
C16 C15 C14 120.4(2) . . ?
C16 C15 H15 119.8 . . ?
C15 C16 H16 119.8 . . ?
C17 C16 C15 120.40(19) . . ?
C17 C16 H16 119.8 . . ?
C16 C17 H17 119.7 . . ?
C16 C17 C18 120.7(2) . . ?
C18 C17 H17 119.7 . . ?
C13 C18 H18 120.9 . . ?
C17 C18 C13 118.16(19) . . ?
C17 C18 H18 120.9 . . ?
C19 S2 C25 106.45(8) . . ?
C19 S2 C31 101.12(8) . . ?
C31 S2 C25 106.29(9) . . ?
C20 C19 S2 113.87(13) . . ?
C24 C19 S2 124.03(14) . . ?
C24 C19 C20 122.00(17) . . ?
C19 C20 H20 120.7 . . ?
C19 C20 C21 118.58(18) . . ?
C21 C20 H20 120.7 . . ?
C20 C21 H21 120.0 . . ?
C22 C21 C20 119.98(19) . . ?
C22 C21 H21 120.0 . . ?
C21 C22 H22 119.7 . . ?
C23 C22 C21 120.67(19) . . ?
C23 C22 H22 119.7 . . ?
C22 C23 H23 119.8 . . ?
C22 C23 C24 120.33(19) . . ?
C24 C23 H23 119.8 . . ?
C19 C24 C23 118.36(18) . . ?
C19 C24 H24 120.8 . . ?
C23 C24 H24 120.8 . . ?
C26 C25 S2 123.35(16) . . ?
C30 C25 S2 114.99(14) . . ?
C30 C25 C26 121.62(18) . . ?
C25 C26 H26 120.9 . . ?
C25 C26 C27 118.2(2) . . ?
C27 C26 H26 120.9 . . ?
C26 C27 H27 119.6 . . ?
C28 C27 C26 120.8(2) . . ?
C28 C27 H27 119.6 . . ?
C27 C28 H28 119.9 . . ?
C27 C28 C29 120.2(2) . . ?
C29 C28 H28 119.9 . . ?
C28 C29 H29 119.9 . . ?
C28 C29 C30 120.3(2) . . ?
C30 C29 H29 119.9 . . ?
C25 C30 C29 118.8(2) . . ?
C25 C30 H30 120.6 . . ?
C29 C30 H30 120.6 . . ?
C32 C31 S2 115.64(14) . . ?
C32 C31 C36 121.80(19) . . ?
C36 C31 S2 122.41(16) . . ?
C31 C32 H32 120.8 . . ?
C31 C32 C33 118.5(2) . . ?
C33 C32 H32 120.8 . . ?
C32 C33 H33 119.9 . . ?
C34 C33 C32 120.3(2) . . ?
C34 C33 H33 119.9 . . ?
C33 C34 H34 119.6 . . ?
C33 C34 C35 120.7(2) . . ?
C35 C34 H34 119.6 . . ?
C34 C35 H35 119.8 . . ?
C34 C35 C36 120.4(2) . . ?
C36 C35 H35 119.8 . . ?
C31 C36 H36 120.8 . . ?
C35 C36 C31 118.3(2) . . ?
C35 C36 H36 120.8 . . ?

loop_
_geom_bond_atom_site_label_1
_geom_bond_atom_site_label_2
_geom_bond_distance
_geom_bond_site_symmetry_2
_geom_bond_publ_flag
Mn1 Cl1 2.3732(5) . ?
Mn1 Cl2 2.3633(5) . ?
Mn1 Cl3 2.3657(5) . ?
Mn1 Cl4 2.3462(5) . ?
S1 C1 1.7900(19) . ?
S1 C7 1.7890(18) . ?
S1 C13 1.7796(17) . ?
C1 C2 1.382(3) . ?
C1 C6 1.368(3) . ?
C2 H2 0.9400 . ?
C2 C3 1.382(3) . ?
C3 H3 0.9400 . ?
C3 C4 1.371(3) . ?
C4 H4 0.9400 . ?
C4 C5 1.356(4) . ?
C5 H5 0.9400 . ?
C5 C6 1.386(3) . ?
C6 H6 0.9400 . ?
C7 C8 1.376(3) . ?
C7 C12 1.380(3) . ?
C8 H8 0.9400 . ?
C8 C9 1.386(3) . ?
C9 H9 0.9400 . ?
C9 C10 1.368(3) . ?
C10 H10 0.9400 . ?
C10 C11 1.370(3) . ?
C11 H11 0.9400 . ?
C11 C12 1.379(3) . ?
C12 H12 0.9400 . ?
C13 C14 1.378(3) . ?
C13 C18 1.385(3) . ?
C14 H14 0.9400 . ?
C14 C15 1.387(3) . ?
C15 H15 0.9400 . ?
C15 C16 1.379(3) . ?
C16 H16 0.9400 . ?
C16 C17 1.370(3) . ?
C17 H17 0.9400 . ?
C17 C18 1.379(3) . ?
C18 H18 0.9400 . ?
S2 C19 1.7859(18) . ?
S2 C25 1.7877(18) . ?
S2 C31 1.7875(19) . ?
C19 C20 1.383(3) . ?
C19 C24 1.380(2) . ?
C20 H20 0.9400 . ?
C20 C21 1.383(3) . ?
C21 H21 0.9400 . ?
C21 C22 1.377(3) . ?
C22 H22 0.9400 . ?
C22 C23 1.375(3) . ?
C23 H23 0.9400 . ?
C23 C24 1.383(3) . ?
C24 H24 0.9400 . ?
C25 C26 1.385(3) . ?
C25 C30 1.380(3) . ?
C26 H26 0.9400 . ?
C26 C27 1.387(3) . ?
C27 H27 0.9400 . ?
C27 C28 1.371(4) . ?
C28 H28 0.9400 . ?
C28 C29 1.376(3) . ?
C29 H29 0.9400 . ?
C29 C30 1.386(3) . ?
C30 H30 0.9400 . ?
C31 C32 1.380(3) . ?
C31 C36 1.385(3) . ?
C32 H32 0.9400 . ?
C32 C33 1.388(3) . ?
C33 H33 0.9400 . ?
C33 C34 1.367(4) . ?
C34 H34 0.9400 . ?
C34 C35 1.375(4) . ?
C35 H35 0.9400 . ?
C35 C36 1.384(3) . ?
C36 H36 0.9400 . ?

loop_
_geom_torsion_atom_site_label_1
_geom_torsion_atom_site_label_2
_geom_torsion_atom_site_label_3
_geom_torsion_atom_site_label_4
_geom_torsion
_geom_torsion_site_symmetry_1
_geom_torsion_site_symmetry_2
_geom_torsion_site_symmetry_3
_geom_torsion_site_symmetry_4
_geom_torsion_publ_flag
S1 C1 C2 C3 178.91(18) . . . . ?
S1 C1 C6 C5 -179.4(2) . . . . ?
S1 C7 C8 C9 -179.2(2) . . . . ?
S1 C7 C12 C11 179.67(19) . . . . ?
S1 C13 C14 C15 176.04(15) . . . . ?
S1 C13 C18 C17 -176.39(16) . . . . ?
C1 S1 C7 C8 -103.38(18) . . . . ?
C1 S1 C7 C12 77.5(2) . . . . ?
C1 S1 C13 C14 153.02(14) . . . . ?
C1 S1 C13 C18 -28.56(18) . . . . ?
C1 C2 C3 C4 0.9(4) . . . . ?
C2 C1 C6 C5 0.6(4) . . . . ?
C2 C3 C4 C5 -0.3(4) . . . . ?
C3 C4 C5 C6 -0.1(4) . . . . ?
C4 C5 C6 C1 0.0(4) . . . . ?
C6 C1 C2 C3 -1.0(3) . . . . ?
C7 S1 C1 C2 171.09(16) . . . . ?
C7 S1 C1 C6 -9.0(2) . . . . ?
C7 S1 C13 C14 -97.14(15) . . . . ?
C7 S1 C13 C18 81.28(18) . . . . ?
C7 C8 C9 C10 -0.3(4) . . . . ?
C8 C7 C12 C11 0.6(4) . . . . ?
C8 C9 C10 C11 0.0(5) . . . . ?
C9 C10 C11 C12 0.6(4) . . . . ?
C10 C11 C12 C7 -0.8(4) . . . . ?
C12 C7 C8 C9 0.0(4) . . . . ?
C13 S1 C1 C2 -80.17(17) . . . . ?
C13 S1 C1 C6 99.74(19) . . . . ?
C13 S1 C7 C8 146.91(17) . . . . ?
C13 S1 C7 C12 -32.2(2) . . . . ?
C13 C14 C15 C16 1.0(3) . . . . ?
C14 C13 C18 C17 1.9(3) . . . . ?
C14 C15 C16 C17 0.8(3) . . . . ?
C15 C16 C17 C18 -1.3(3) . . . . ?
C16 C17 C18 C13 0.0(3) . . . . ?
C18 C13 C14 C15 -2.4(3) . . . . ?
S2 C19 C20 C21 173.91(17) . . . . ?
S2 C19 C24 C23 -174.18(16) . . . . ?
S2 C25 C26 C27 179.21(18) . . . . ?
S2 C25 C30 C29 -179.46(18) . . . . ?
S2 C31 C32 C33 -176.77(15) . . . . ?
S2 C31 C36 C35 176.76(18) . . . . ?
C19 S2 C25 C26 74.40(19) . . . . ?
C19 S2 C25 C30 -107.71(16) . . . . ?
C19 S2 C31 C32 141.82(15) . . . . ?
C19 S2 C31 C36 -33.74(19) . . . . ?
C19 C20 C21 C22 0.8(3) . . . . ?
C20 C19 C24 C23 2.0(3) . . . . ?
C20 C21 C22 C23 1.6(4) . . . . ?
C21 C22 C23 C24 -2.2(4) . . . . ?
C22 C23 C24 C19 0.5(3) . . . . ?
C24 C19 C20 C21 -2.6(3) . . . . ?
C25 S2 C19 C20 169.86(15) . . . . ?
C25 S2 C19 C24 -13.68(19) . . . . ?
C25 S2 C31 C32 -107.20(15) . . . . ?
C25 S2 C31 C36 77.24(19) . . . . ?
C25 C26 C27 C28 -0.3(4) . . . . ?
C26 C25 C30 C29 -1.5(3) . . . . ?
C26 C27 C28 C29 -0.8(4) . . . . ?
C27 C28 C29 C30 0.7(4) . . . . ?
C28 C29 C30 C25 0.4(4) . . . . ?
C30 C25 C26 C27 1.5(3) . . . . ?
C31 S2 C19 C20 -79.28(16) . . . . ?
C31 S2 C19 C24 97.17(17) . . . . ?
C31 S2 C25 C26 -32.8(2) . . . . ?
C31 S2 C25 C30 145.08(15) . . . . ?
C31 C32 C33 C34 0.4(3) . . . . ?
C32 C31 C36 C35 1.5(3) . . . . ?
C32 C33 C34 C35 0.0(4) . . . . ?
C33 C34 C35 C36 0.3(4) . . . . ?
C34 C35 C36 C31 -1.0(4) . . . . ?
C36 C31 C32 C33 -1.2(3) . . . . ?
